data_7226881
loop_
_publ_author_name
'Rahmani, M.'
'Salimi, A.'
'Mohammadzadeh, S.'
'Sparkes, H. A.'

_publ_section_title
;
 The supramolecular effect of aromaticity on the crystal packing of
 furan/thiophene carboxamide compounds
;
_journal_issue 46
_journal_name_full CrystEngComm
_journal_page_first 8953
_journal_paper_doi 10.1039/C6CE01945E
_journal_volume 18
_journal_year 2016
_chemical_absolute_configuration unk
_chemical_formula_moiety 'C9 H7 N3 O2'
_chemical_formula_sum 'C9 H7 N3 O2'
_chemical_formula_weight 189.18
_chemical_name_systematic
;
 ?
;
_space_group_crystal_system orthorhombic
_space_group_IT_number 43
_space_group_name_Hall 'F 2 -2d'
_space_group_name_H-M_alt 'F d d 2'
_symmetry_space_group_name_Hall 'F 2 -2d'
_symmetry_space_group_name_H-M 'F d d 2'
_atom_sites_solution_hydrogens geom
_atom_sites_solution_primary iterative
_audit_creation_date 2015-07-20
_audit_creation_method
;
Olex2 1.2
(compiled 2015.01.26 svn.r3150 for OlexSys, GUI svn.r4998)
;
_audit_update_record
;
2016-09-05 deposited with the CCDC.
2016-10-24 downloaded from the CCDC.
;
_cell_angle_alpha 90
_cell_angle_beta 90
_cell_angle_gamma 90
_cell_formula_units_Z 16
_cell_length_a 30.656(3)
_cell_length_b 27.727(5)
_cell_length_c 3.7908(4)
_cell_measurement_reflns_used 3586
_cell_measurement_temperature 120(2)
_cell_measurement_theta_max 28.9370
_cell_measurement_theta_min 3.2160
_cell_volume 3222.2(7)
_computing_cell_refinement
;
CrysAlisPro, Agilent Technologies,
Version 1.171.36.28 (release 01-02-2013 CrysAlis171 .NET)
(compiled Feb  1 2013,16:14:44)
;
_computing_data_collection
;
CrysAlisPro, Agilent Technologies,
Version 1.171.36.28 (release 01-02-2013 CrysAlis171 .NET)
(compiled Feb  1 2013,16:14:44)
;
_computing_data_reduction
;
CrysAlisPro, Agilent Technologies,
Version 1.171.36.28 (release 01-02-2013 CrysAlis171 .NET)
(compiled Feb  1 2013,16:14:44)
;
_computing_molecular_graphics 'Olex2 (Dolomanov et al., 2009)'
_computing_publication_material 'Olex2 (Dolomanov et al., 2009)'
_computing_structure_refinement 'ShelXL (Sheldrick, 2008)'
_computing_structure_solution 'olex2.solve (Bourhis et al., 2015)'
_diffrn_ambient_temperature 120(2)
_diffrn_detector_type 'CCD area detector'
_diffrn_measured_fraction_theta_full 0.994
_diffrn_measured_fraction_theta_max 0.981
_diffrn_measurement_device 'SuperNova, Dual, Atlas'
_diffrn_measurement_device_type 'SuperNova, Dual, Atlas'
_diffrn_radiation_monochromator mirror
_diffrn_radiation_type MoK\a
_diffrn_radiation_wavelength 0.71073
_diffrn_reflns_av_R_equivalents 0.0564
_diffrn_reflns_av_unetI/netI 0.0393
_diffrn_reflns_Laue_measured_fraction_full 0.994
_diffrn_reflns_Laue_measured_fraction_max 0.981
_diffrn_reflns_limit_h_max 40
_diffrn_reflns_limit_h_min -28
_diffrn_reflns_limit_k_max 36
_diffrn_reflns_limit_k_min -33
_diffrn_reflns_limit_l_max 4
_diffrn_reflns_limit_l_min -5
_diffrn_reflns_number 7656
_diffrn_reflns_point_group_measured_fraction_full 0.979
_diffrn_reflns_point_group_measured_fraction_max 0.939
_diffrn_reflns_theta_full 25.242
_diffrn_reflns_theta_max 28.279
_diffrn_reflns_theta_min 3.964
_diffrn_source 'SuperNova, Dual, Atlas'
_exptl_absorpt_coefficient_mu 0.115
_exptl_absorpt_correction_T_max 0.994
_exptl_absorpt_correction_T_min 0.984
_exptl_absorpt_correction_type analytical
_exptl_absorpt_process_details
;
CrysAlisPro, Agilent Technologies,
Version 1.171.36.28 (release 01-02-2013 CrysAlis171 .NET)
(compiled Feb  1 2013,16:14:44)
Analytical numeric absorption correction using a multifaceted crystal
            model based on expressions derived by R.C. Clark & J.S. Reid.
(Clark, R. C. & Reid, J. S. (1995). Acta Cryst. A51, 887-897)
;
_exptl_crystal_colour colourless
_exptl_crystal_colour_primary colourless
_exptl_crystal_density_diffrn 1.560
_exptl_crystal_description block
_exptl_crystal_F_000 1568
_exptl_crystal_size_max 0.55
_exptl_crystal_size_mid 0.21
_exptl_crystal_size_min 0.14
_refine_diff_density_max 0.263
_refine_diff_density_min -0.314
_refine_diff_density_rms 0.069
_refine_ls_extinction_method none
_refine_ls_goodness_of_fit_ref 1.074
_refine_ls_hydrogen_treatment constr
_refine_ls_matrix_type full
_refine_ls_number_parameters 127
_refine_ls_number_reflns 1861
_refine_ls_number_restraints 1
_refine_ls_restrained_S_all 1.073
_refine_ls_R_factor_all 0.0566
_refine_ls_R_factor_gt 0.0499
_refine_ls_shift/su_max 0.000
_refine_ls_shift/su_mean 0.000
_refine_ls_structure_factor_coef Fsqd
_refine_ls_weighting_details 'w=1/[\s^2^(Fo^2^)+(0.0709P)^2^+5.9313P] where P=(Fo^2^+2Fc^2^)/3'
_refine_ls_weighting_scheme calc
_refine_ls_wR_factor_gt 0.1221
_refine_ls_wR_factor_ref 0.1282
_reflns_Friedel_coverage 0.666
_reflns_Friedel_fraction_full 0.959
_reflns_Friedel_fraction_max 0.884
_reflns_number_gt 1679
_reflns_number_total 1861
_reflns_threshold_expression 'I > 2\s(I)'
_cod_data_source_file c6ce01945e2.cif
_cod_data_source_block IFuran
_cod_depositor_comments 'Adding full bibliography for 7226881--7226882.cif.'
_cod_database_code 7226881
_shelxl_version_number 2013-4
_shelx_space_group_comment
;
The symmetry employed for this shelxl refinement is uniquely defined
by the following loop, which should always be used as a source of
symmetry information in preference to the above space-group names.
They are only intended as comments.
;
_olex2_refinement_description
;
1. Fixed Uiso
 At 1.2 times of:
  All C(H) groups, All N(H) groups
2.a Aromatic/amide H refined with riding coordinates:
 N1(H1), C1(H1A), C2(H2), C3(H3), C7(H7), C8(H8), C9(H9)
;
_olex2_submission_special_instructions 'No special instructions were received'

loop_
_space_group_symop_operation_xyz
'x, y, z'
'-x, -y, z'
'-x+1/4, y+1/4, z+1/4'
'x+1/4, -y+1/4, z+1/4'
'x, y+1/2, z+1/2'
'-x, -y+1/2, z+1/2'
'-x+1/4, y+3/4, z+3/4'
'x+1/4, -y+3/4, z+3/4'
'x+1/2, y, z+1/2'
'-x+1/2, -y, z+1/2'
'-x+3/4, y+1/4, z+3/4'
'x+3/4, -y+1/4, z+3/4'
'x+1/2, y+1/2, z'
'-x+1/2, -y+1/2, z'
'-x+3/4, y+3/4, z+1/4'
'x+3/4, -y+3/4, z+1/4'

loop_
_atom_site_label
_atom_site_type_symbol
_atom_site_fract_x
_atom_site_fract_y
_atom_site_fract_z
_atom_site_U_iso_or_equiv
_atom_site_adp_type
_atom_site_occupancy
_atom_site_site_symmetry_order
_atom_site_calc_flag
_atom_site_refinement_flags_posn
O1 O 0.48218(6) 0.62371(7) 0.7285(7) 0.0201(5) Uani 1 1 d .
N1 N 0.54390(7) 0.55560(8) 0.6350(7) 0.0184(6) Uani 1 1 d .
H1 H 0.5156 0.5516 0.6105 0.022 Uiso 1 1 calc R
C1 C 0.45737(9) 0.66329(11) 0.8052(9) 0.0221(7) Uani 1 1 d .
H1A H 0.4272 0.6664 0.7517 0.027 Uiso 1 1 calc R
O2 O 0.59525(6) 0.60537(7) 0.8830(7) 0.0232(5) Uani 1 1 d .
N2 N 0.63901(8) 0.48915(10) 0.2929(8) 0.0248(6) Uani 1 1 d .
C2 C 0.48153(9) 0.69741(11) 0.9674(9) 0.0216(6) Uani 1 1 d .
H2 H 0.4718 0.7281 1.0467 0.026 Uiso 1 1 calc R
N3 N 0.55040(7) 0.47708(8) 0.4417(7) 0.0182(5) Uani 1 1 d .
C3 C 0.52461(9) 0.67825(10) 0.9962(9) 0.0215(6) Uani 1 1 d .
H3 H 0.5493 0.6936 1.0982 0.026 Uiso 1 1 calc R
C4 C 0.52335(9) 0.63388(10) 0.8495(9) 0.0184(6) Uani 1 1 d .
C5 C 0.55730(9) 0.59722(10) 0.7914(8) 0.0178(6) Uani 1 1 d .
C6 C 0.57081(9) 0.51842(10) 0.5088(8) 0.0172(6) Uani 1 1 d .
C7 C 0.61561(9) 0.52423(11) 0.4387(9) 0.0213(7) Uani 1 1 d .
H7 H 0.6294 0.5539 0.4969 0.026 Uiso 1 1 calc R
C8 C 0.61833(9) 0.44803(11) 0.2191(9) 0.0223(7) Uani 1 1 d .
H8 H 0.6340 0.4224 0.1116 0.027 Uiso 1 1 calc R
C9 C 0.57474(10) 0.44212(10) 0.2957(8) 0.0201(7) Uani 1 1 d .
H9 H 0.5613 0.4121 0.2432 0.024 Uiso 1 1 calc R

loop_
_atom_site_aniso_label
_atom_site_aniso_U_11
_atom_site_aniso_U_22
_atom_site_aniso_U_33
_atom_site_aniso_U_23
_atom_site_aniso_U_13
_atom_site_aniso_U_12
O1 0.0099(9) 0.0216(10) 0.0287(12) -0.0015(9) -0.0012(9) 0.0010(7)
N1 0.0087(10) 0.0194(11) 0.0270(14) -0.0006(10) 0.0015(10) 0.0005(9)
C1 0.0134(13) 0.0258(14) 0.0271(18) 0.0015(12) 0.0015(13) 0.0056(11)
O2 0.0118(10) 0.0250(10) 0.0330(13) -0.0029(10) -0.0044(9) -0.0010(8)
N2 0.0131(12) 0.0265(12) 0.0347(17) 0.0012(12) 0.0031(11) 0.0015(10)
C2 0.0181(13) 0.0229(13) 0.0239(15) 0.0028(12) 0.0014(13) 0.0049(11)
N3 0.0122(11) 0.0205(11) 0.0221(13) -0.0010(10) 0.0015(10) -0.0006(9)
C3 0.0144(13) 0.0218(13) 0.0282(16) 0.0007(13) -0.0013(13) 0.0006(11)
C4 0.0109(13) 0.0218(13) 0.0225(15) 0.0032(11) -0.0007(11) 0.0001(10)
C5 0.0134(13) 0.0183(12) 0.0218(16) 0.0020(11) 0.0017(12) 0.0011(10)
C6 0.0122(13) 0.0189(12) 0.0206(14) 0.0028(11) 0.0002(12) 0.0025(10)
C7 0.0119(12) 0.0225(14) 0.0296(18) -0.0006(12) 0.0014(13) -0.0024(10)
C8 0.0180(13) 0.0225(14) 0.0265(17) 0.0012(12) 0.0021(14) 0.0042(11)
C9 0.0181(13) 0.0208(14) 0.0214(18) 0.0002(12) 0.0022(12) 0.0003(11)

loop_
_atom_type_symbol
_atom_type_description
_atom_type_scat_dispersion_real
_atom_type_scat_dispersion_imag
_atom_type_scat_source
C C 0.0033 0.0016 'International Tables Vol C Tables 4.2.6.8 and 6.1.1.4'
H H 0.0000 0.0000 'International Tables Vol C Tables 4.2.6.8 and 6.1.1.4'
N N 0.0061 0.0033 'International Tables Vol C Tables 4.2.6.8 and 6.1.1.4'
O O 0.0106 0.0060 'International Tables Vol C Tables 4.2.6.8 and 6.1.1.4'

loop_
_geom_angle_atom_site_label_1
_geom_angle_atom_site_label_2
_geom_angle_atom_site_label_3
_geom_angle
C1 O1 C4 106.0(2)
C5 N1 H1 116.8
C5 N1 C6 126.4(2)
C6 N1 H1 116.8
O1 C1 H1A 124.6
C2 C1 O1 110.8(2)
C2 C1 H1A 124.6
C7 N2 C8 117.1(2)
C1 C2 H2 126.8
C1 C2 C3 106.3(3)
C3 C2 H2 126.8
C6 N3 C9 116.1(2)
C2 C3 H3 126.8
C4 C3 C2 106.3(3)
C4 C3 H3 126.8
O1 C4 C5 117.3(3)
C3 C4 O1 110.5(2)
C3 C4 C5 132.1(3)
N1 C5 C4 115.9(2)
O2 C5 N1 124.2(2)
O2 C5 C4 119.9(3)
N1 C6 C7 123.6(3)
N3 C6 N1 114.9(2)
N3 C6 C7 121.4(3)
N2 C7 C6 121.4(3)
N2 C7 H7 119.3
C6 C7 H7 119.3
N2 C8 H8 119.4
N2 C8 C9 121.2(3)
C9 C8 H8 119.4
N3 C9 C8 122.7(3)
N3 C9 H9 118.7
C8 C9 H9 118.7

loop_
_geom_bond_atom_site_label_1
_geom_bond_atom_site_label_2
_geom_bond_distance
O1 C1 1.366(3)
O1 C4 1.372(3)
N1 H1 0.8800
N1 C5 1.361(4)
N1 C6 1.404(3)
C1 H1A 0.9500
C1 C2 1.350(4)
O2 C5 1.235(3)
N2 C7 1.329(4)
N2 C8 1.334(4)
C2 H2 0.9500
C2 C3 1.428(4)
N3 C6 1.330(4)
N3 C9 1.343(4)
C3 H3 0.9500
C3 C4 1.350(4)
C4 C5 1.471(4)
C6 C7 1.408(4)
C7 H7 0.9500
C8 H8 0.9500
C8 C9 1.377(4)
C9 H9 0.9500

loop_
_geom_torsion_atom_site_label_1
_geom_torsion_atom_site_label_2
_geom_torsion_atom_site_label_3
_geom_torsion_atom_site_label_4
_geom_torsion
O1 C1 C2 C3 0.0(4)
O1 C4 C5 N1 -2.7(4)
O1 C4 C5 O2 177.2(3)
N1 C6 C7 N2 -174.5(3)
C1 O1 C4 C3 -0.2(4)
C1 O1 C4 C5 -178.5(3)
C1 C2 C3 C4 -0.1(4)
N2 C8 C9 N3 1.2(5)
C2 C3 C4 O1 0.1(4)
C2 C3 C4 C5 178.1(3)
N3 C6 C7 N2 2.1(5)
C3 C4 C5 N1 179.5(3)
C3 C4 C5 O2 -0.6(5)
C4 O1 C1 C2 0.1(4)
C5 N1 C6 N3 165.2(3)
C5 N1 C6 C7 -18.0(5)
C6 N1 C5 O2 -9.3(5)
C6 N1 C5 C4 170.6(3)
C6 N3 C9 C8 0.2(5)
C7 N2 C8 C9 -0.9(5)
C8 N2 C7 C6 -0.6(5)
C9 N3 C6 N1 175.1(3)
C9 N3 C6 C7 -1.7(4)
